data_7211373
loop_
_publ_author_name
'Gu, Jin-Zhong'
'Kirillov, Alexander M.'
'Wu, Jiang'
'Lv, Dong-Yu'
'Tang, Yu'
'Wu, Jin-Cai'

_publ_section_title
;
 Synthesis, structural versatility, luminescent and magnetic properties of
 a series of coordination polymers constructed from
 biphenyl-2,4,4&#x2032;-tricarboxylate and different N-donor ligands
;
_journal_issue 47
_journal_name_full CrystEngComm
_journal_page_first 10287
_journal_paper_doi 10.1039/c3ce41457d
_journal_volume 15
_journal_year 2013
_chemical_formula_sum 'C27 H20 Cd N2 O8'
_chemical_formula_weight 612.85
_chemical_name_systematic
;
?
;
_space_group_IT_number 14
_symmetry_cell_setting monoclinic
_symmetry_space_group_name_Hall '-P 2yn'
_symmetry_space_group_name_H-M 'P 1 21/n 1'
_atom_sites_solution_hydrogens geom
_atom_sites_solution_primary direct
_atom_sites_solution_secondary difmap
_audit_creation_method SHELXL-97
_cell_angle_alpha 90.00
_cell_angle_beta 95.892(4)
_cell_angle_gamma 90.00
_cell_formula_units_Z 4
_cell_length_a 10.3202(5)
_cell_length_b 13.9105(7)
_cell_length_c 16.3411(7)
_cell_measurement_temperature 293(2)
_cell_volume 2333.52(19)
_computing_cell_refinement 'Bruker SAINT'
_computing_data_collection 'Bruker APEX2'
_computing_data_reduction 'Bruker SAINT'
_computing_molecular_graphics 'Bruker SHELXTL'
_computing_publication_material 'Bruker SHELXTL'
_computing_structure_refinement 'SHELXL-97 (Sheldrick, 2008)'
_computing_structure_solution 'SHELXS-97 (Sheldrick, 2008)'
_diffrn_ambient_temperature 293(2)
_diffrn_measured_fraction_theta_full 0.997
_diffrn_measured_fraction_theta_max 0.997
_diffrn_measurement_device_type 'Bruker APEX-II CCD'
_diffrn_measurement_method '\f and \w scans'
_diffrn_radiation_monochromator graphite
_diffrn_radiation_source 'fine-focus sealed tube'
_diffrn_radiation_type MoK\a
_diffrn_radiation_wavelength 0.71073
_diffrn_reflns_av_R_equivalents 0.0299
_diffrn_reflns_av_sigmaI/netI 0.0375
_diffrn_reflns_limit_h_max 12
_diffrn_reflns_limit_h_min -12
_diffrn_reflns_limit_k_max 16
_diffrn_reflns_limit_k_min -16
_diffrn_reflns_limit_l_max 14
_diffrn_reflns_limit_l_min -19
_diffrn_reflns_number 10879
_diffrn_reflns_theta_full 25.68
_diffrn_reflns_theta_max 25.68
_diffrn_reflns_theta_min 3.19
_exptl_absorpt_coefficient_mu 0.995
_exptl_absorpt_correction_T_max 0.8413
_exptl_absorpt_correction_T_min 0.7963
_exptl_absorpt_correction_type multi-scan
_exptl_crystal_colour colourless
_exptl_crystal_density_diffrn 1.744
_exptl_crystal_density_method 'not measured'
_exptl_crystal_description block
_exptl_crystal_F_000 1232
_exptl_crystal_size_max 0.24
_exptl_crystal_size_mid 0.20
_exptl_crystal_size_min 0.18
_refine_diff_density_max 0.963
_refine_diff_density_min -0.803
_refine_diff_density_rms 0.080
_refine_ls_extinction_method none
_refine_ls_goodness_of_fit_ref 1.063
_refine_ls_hydrogen_treatment constr
_refine_ls_matrix_type full
_refine_ls_number_parameters 344
_refine_ls_number_reflns 4422
_refine_ls_number_restraints 0
_refine_ls_restrained_S_all 1.063
_refine_ls_R_factor_all 0.0488
_refine_ls_R_factor_gt 0.0408
_refine_ls_shift/su_max 0.001
_refine_ls_shift/su_mean 0.000
_refine_ls_structure_factor_coef Fsqd
_refine_ls_weighting_details 'calc w=1/[\s^2^(Fo^2^)+(0.1000P)^2^+0.0000P] where P=(Fo^2^+2Fc^2^)/3'
_refine_ls_weighting_scheme calc
_refine_ls_wR_factor_gt 0.1363
_refine_ls_wR_factor_ref 0.1455
_reflns_number_gt 3868
_reflns_number_total 4422
_reflns_threshold_expression >2sigma(I)
_cod_data_source_file c3ce41457d.txt
_cod_data_source_block 161_9cd
_cod_depositor_comments
;
The following automatic conversions were performed:

'_symmetry_cell_setting' value 'Monoclinic' changed to 'monoclinic'
according to /home/saulius/struct/CIF-dictionaries/cif_core.dic
dictionary named 'cif_core.dic' version 2.4.2 from 2011-04-26.

Automatic conversion script
Id: cif_fix_values 1891 2012-01-12 08:04:46Z andrius 
;
_cod_original_cell_volume 2333.53(18)
_cod_original_sg_symbol_H-M P2(1)/n
_cod_database_code 7211373

loop_
_symmetry_equiv_pos_as_xyz
'x, y, z'
'-x+1/2, y+1/2, -z+1/2'
'-x, -y, -z'
'x-1/2, -y-1/2, z-1/2'

loop_
_atom_site_label
_atom_site_type_symbol
_atom_site_fract_x
_atom_site_fract_y
_atom_site_fract_z
_atom_site_U_iso_or_equiv
_atom_site_adp_type
_atom_site_occupancy
_atom_site_symmetry_multiplicity
_atom_site_calc_flag
_atom_site_refinement_flags
Cd1 Cd 0.46039(3) 0.94451(2) 0.598970(16) 0.03375(16) Uani 1 1 d .
O1 O 0.2596(3) 0.9079(2) 0.5507(2) 0.0489(8) Uani 1 1 d .
O2 O 0.3224(3) 0.7612(3) 0.5182(2) 0.0597(10) Uani 1 1 d .
O3 O -0.3521(3) 0.7728(2) 0.53093(16) 0.0411(7) Uani 1 1 d .
O4 O -0.4401(3) 0.9105(2) 0.48349(16) 0.0324(6) Uani 1 1 d .
O5 O -0.7558(3) 0.7268(3) 0.24681(19) 0.0510(8) Uani 1 1 d .
O6 O -0.6465(3) 0.7028(3) 0.13803(17) 0.0509(8) Uani 1 1 d .
H13 H -0.7181 0.7118 0.1125 0.076 Uiso 1 1 calc R
O7 O 0.4863(3) 0.7941(2) 0.66921(17) 0.0411(7) Uani 1 1 d .
H1W H 0.5637 0.7798 0.6857 0.049 Uiso 1 1 d R
H2W H 0.4582 0.7534 0.6348 0.049 Uiso 1 1 d R
O8 O 0.5522(7) 0.4112(4) 0.4723(4) 0.130(2) Uani 1 1 d .
H3W H 0.6080 0.3908 0.5103 0.156 Uiso 1 1 d R
H4W H 0.5075 0.4111 0.5136 0.156 Uiso 1 1 d R
N1 N 0.3912(3) 0.9977(2) 0.72349(19) 0.0325(7) Uani 1 1 d .
N2 N 0.6409(3) 1.0027(3) 0.68020(19) 0.0343(8) Uani 1 1 d .
C1 C 0.2397(4) 0.8256(3) 0.5179(2) 0.0375(9) Uani 1 1 d .
C2 C 0.1058(4) 0.8095(3) 0.4747(2) 0.0295(8) Uani 1 1 d .
C3 C 0.0776(4) 0.7331(3) 0.4214(3) 0.0365(9) Uani 1 1 d .
H3 H 0.1424 0.6889 0.4128 0.044 Uiso 1 1 calc R
C4 C -0.0458(4) 0.7221(3) 0.3807(2) 0.0313(9) Uani 1 1 d .
H4 H -0.0624 0.6713 0.3441 0.038 Uiso 1 1 calc R
C5 C -0.1462(4) 0.7862(3) 0.3939(2) 0.0280(8) Uani 1 1 d .
C6 C -0.1159(4) 0.8633(3) 0.4471(2) 0.0323(9) Uani 1 1 d .
H6 H -0.1800 0.9080 0.4560 0.039 Uiso 1 1 calc R
C7 C 0.0062(4) 0.8738(3) 0.4863(2) 0.0344(9) Uani 1 1 d .
H7 H 0.0235 0.9255 0.5218 0.041 Uiso 1 1 calc R
C8 C -0.2793(4) 0.7710(3) 0.3504(2) 0.0280(8) Uani 1 1 d .
C9 C -0.2895(4) 0.7391(3) 0.2687(2) 0.0361(9) Uani 1 1 d .
H9 H -0.2142 0.7288 0.2431 0.043 Uiso 1 1 calc R
C10 C -0.4091(4) 0.7226(3) 0.2259(2) 0.0338(9) Uani 1 1 d .
H10 H -0.4136 0.7020 0.1716 0.041 Uiso 1 1 calc R
C11 C -0.5230(4) 0.7363(3) 0.2624(2) 0.0294(8) Uani 1 1 d .
C12 C -0.5138(4) 0.7724(3) 0.3430(2) 0.0301(8) Uani 1 1 d .
H12 H -0.5896 0.7843 0.3675 0.036 Uiso 1 1 calc R
C13 C -0.3943(4) 0.7906(3) 0.3871(2) 0.0260(8) Uani 1 1 d .
C14 C -0.3937(3) 0.8259(3) 0.4735(2) 0.0284(8) Uani 1 1 d .
C15 C -0.6528(4) 0.7212(3) 0.2166(2) 0.0352(9) Uani 1 1 d .
C16 C 0.2702(4) 0.9985(3) 0.7429(3) 0.0438(11) Uani 1 1 d .
H16 H 0.2034 0.9824 0.7027 0.053 Uiso 1 1 calc R
C17 C 0.2383(5) 1.0225(4) 0.8216(3) 0.0561(13) Uani 1 1 d .
H17 H 0.1520 1.0218 0.8333 0.067 Uiso 1 1 calc R
C18 C 0.3346(6) 1.0468(4) 0.8801(3) 0.0546(14) Uani 1 1 d .
H18 H 0.3145 1.0637 0.9324 0.066 Uiso 1 1 calc R
C19 C 0.4650(5) 1.0467(3) 0.8625(3) 0.0419(11) Uani 1 1 d .
C20 C 0.4890(4) 1.0211(3) 0.7820(2) 0.0302(8) Uani 1 1 d .
C21 C 0.5732(7) 1.0699(4) 0.9208(3) 0.0561(14) Uani 1 1 d .
H21 H 0.5582 1.0864 0.9741 0.067 Uiso 1 1 calc R
C22 C 0.6967(6) 1.0685(4) 0.9004(3) 0.0560(14) Uani 1 1 d .
H22 H 0.7652 1.0828 0.9401 0.067 Uiso 1 1 calc R
C23 C 0.7231(5) 1.0453(3) 0.8189(3) 0.0422(11) Uani 1 1 d .
C24 C 0.6210(4) 1.0220(3) 0.7594(2) 0.0311(8) Uani 1 1 d .
C25 C 0.8485(5) 1.0505(4) 0.7925(4) 0.0563(14) Uani 1 1 d .
H25 H 0.9194 1.0652 0.8303 0.068 Uiso 1 1 calc R
C26 C 0.8674(5) 1.0345(4) 0.7130(3) 0.0572(13) Uani 1 1 d .
H26 H 0.9499 1.0400 0.6954 0.069 Uiso 1 1 calc R
C27 C 0.7599(4) 1.0093(4) 0.6577(3) 0.0451(11) Uani 1 1 d .
H27 H 0.7728 0.9968 0.6033 0.054 Uiso 1 1 calc R

loop_
_atom_site_aniso_label
_atom_site_aniso_U_11
_atom_site_aniso_U_22
_atom_site_aniso_U_33
_atom_site_aniso_U_23
_atom_site_aniso_U_13
_atom_site_aniso_U_12
Cd1 0.0295(2) 0.0469(3) 0.0243(2) -0.00332(11) 0.00027(14) 0.00222(12)
O1 0.0358(18) 0.0516(19) 0.056(2) -0.0117(16) -0.0100(14) -0.0054(15)
O2 0.0308(18) 0.068(2) 0.077(2) -0.0220(19) -0.0100(16) 0.0094(17)
O3 0.0392(17) 0.0555(19) 0.0271(14) 0.0037(13) -0.0039(12) 0.0078(14)
O4 0.0345(15) 0.0346(15) 0.0289(14) -0.0046(11) 0.0069(11) 0.0021(13)
O5 0.0262(16) 0.081(2) 0.0452(18) -0.0116(15) -0.0021(13) -0.0012(15)
O6 0.0374(18) 0.081(2) 0.0321(16) -0.0135(16) -0.0060(12) 0.0013(17)
O7 0.0309(16) 0.0536(19) 0.0387(16) 0.0050(13) 0.0032(12) 0.0037(14)
O8 0.129(6) 0.113(5) 0.147(6) 0.021(4) 0.009(4) 0.027(4)
N1 0.0264(17) 0.038(2) 0.0331(18) 0.0008(14) 0.0038(13) 0.0029(15)
N2 0.0291(18) 0.043(2) 0.0308(17) 0.0031(14) 0.0016(13) 0.0015(15)
C1 0.030(2) 0.051(3) 0.031(2) -0.0050(18) 0.0024(16) -0.003(2)
C2 0.028(2) 0.033(2) 0.0268(19) -0.0010(15) -0.0009(14) -0.0044(16)
C3 0.024(2) 0.041(2) 0.045(2) -0.0071(18) 0.0043(16) 0.0029(18)
C4 0.024(2) 0.034(2) 0.035(2) -0.0126(16) 0.0010(15) 0.0018(17)
C5 0.0230(19) 0.037(2) 0.0250(18) -0.0038(15) 0.0049(14) -0.0004(16)
C6 0.029(2) 0.030(2) 0.037(2) -0.0047(16) 0.0030(16) 0.0058(16)
C7 0.036(2) 0.034(2) 0.032(2) -0.0057(16) -0.0018(16) -0.0027(18)
C8 0.025(2) 0.032(2) 0.0269(19) -0.0017(15) 0.0014(15) 0.0014(16)
C9 0.030(2) 0.051(3) 0.029(2) -0.0091(17) 0.0086(16) 0.0051(19)
C10 0.033(2) 0.043(2) 0.0249(19) -0.0097(16) 0.0006(15) 0.0003(18)
C11 0.027(2) 0.032(2) 0.0294(19) -0.0004(15) -0.0006(15) 0.0030(16)
C12 0.025(2) 0.037(2) 0.0279(19) -0.0034(16) 0.0002(14) 0.0029(17)
C13 0.0236(19) 0.0283(19) 0.0254(18) -0.0010(14) -0.0007(14) 0.0024(15)
C14 0.0176(18) 0.037(2) 0.030(2) -0.0030(16) 0.0003(14) -0.0028(16)
C15 0.031(2) 0.040(2) 0.033(2) -0.0057(17) -0.0030(16) 0.0040(18)
C16 0.039(3) 0.049(3) 0.043(2) 0.001(2) 0.0050(19) -0.002(2)
C17 0.040(3) 0.071(3) 0.060(3) 0.005(3) 0.020(2) 0.008(3)
C18 0.063(4) 0.064(3) 0.040(3) -0.002(2) 0.024(3) 0.008(3)
C19 0.055(3) 0.040(3) 0.032(2) 0.0011(17) 0.011(2) 0.004(2)
C20 0.038(2) 0.0259(19) 0.0275(19) -0.0016(15) 0.0063(16) -0.0007(17)
C21 0.072(4) 0.065(4) 0.031(2) -0.011(2) 0.001(2) -0.002(3)
C22 0.060(4) 0.068(3) 0.036(3) -0.010(2) -0.014(2) -0.005(3)
C23 0.046(3) 0.038(2) 0.040(3) -0.0015(17) -0.006(2) -0.002(2)
C24 0.033(2) 0.0277(19) 0.032(2) 0.0040(16) -0.0001(16) 0.0009(17)
C25 0.036(3) 0.064(4) 0.064(4) -0.011(2) -0.017(2) -0.008(2)
C26 0.034(3) 0.076(4) 0.062(3) 0.008(3) 0.007(2) -0.003(3)
C27 0.035(2) 0.054(3) 0.046(3) 0.007(2) 0.0069(19) 0.009(2)

loop_
_atom_type_symbol
_atom_type_description
_atom_type_scat_dispersion_real
_atom_type_scat_dispersion_imag
_atom_type_scat_source
C C 0.0033 0.0016 'International Tables Vol C Tables 4.2.6.8 and 6.1.1.4'
H H 0.0000 0.0000 'International Tables Vol C Tables 4.2.6.8 and 6.1.1.4'
N N 0.0061 0.0033 'International Tables Vol C Tables 4.2.6.8 and 6.1.1.4'
O O 0.0106 0.0060 'International Tables Vol C Tables 4.2.6.8 and 6.1.1.4'
Cd Cd -0.8075 1.2024 'International Tables Vol C Tables 4.2.6.8 and 6.1.1.4'

loop_
_geom_angle_atom_site_label_1
_geom_angle_atom_site_label_2
_geom_angle_atom_site_label_3
_geom_angle
_geom_angle_site_symmetry_1
_geom_angle_site_symmetry_3
O1 Cd1 O4 98.21(12) . 1_655
O1 Cd1 N2 163.24(12) . .
O4 Cd1 N2 98.15(11) 1_655 .
O1 Cd1 N1 91.41(12) . .
O4 Cd1 N1 169.51(11) 1_655 .
N2 Cd1 N1 72.02(11) . .
O1 Cd1 O7 91.38(12) . .
O4 Cd1 O7 100.25(10) 1_655 .
N2 Cd1 O7 89.26(11) . .
N1 Cd1 O7 83.60(11) . .
O1 Cd1 O4 88.21(12) . 3_576
O4 Cd1 O4 74.56(11) 1_655 3_576
N2 Cd1 O4 92.66(11) . 3_576
N1 Cd1 O4 101.73(10) . 3_576
O7 Cd1 O4 174.67(9) . 3_576
C1 O1 Cd1 117.7(3) . .
C14 O4 Cd1 119.8(2) . 1_455
C14 O4 Cd1 134.7(2) . 3_576
Cd1 O4 Cd1 105.44(11) 1_455 3_576
C15 O6 H13 109.5 . .
Cd1 O7 H1W 114.6 . .
Cd1 O7 H2W 104.9 . .
H1W O7 H2W 108.1 . .
H3W O8 H4W 78.7 . .
C16 N1 C20 118.8(4) . .
C16 N1 Cd1 126.3(3) . .
C20 N1 Cd1 114.6(2) . .
C27 N2 C24 119.1(4) . .
C27 N2 Cd1 125.5(3) . .
C24 N2 Cd1 115.0(3) . .
O2 C1 O1 124.6(4) . .
O2 C1 C2 119.7(4) . .
O1 C1 C2 115.7(4) . .
C3 C2 C7 117.9(4) . .
C3 C2 C1 122.2(4) . .
C7 C2 C1 119.8(4) . .
C4 C3 C2 120.7(4) . .
C4 C3 H3 119.6 . .
C2 C3 H3 119.6 . .
C3 C4 C5 120.9(3) . .
C3 C4 H4 119.5 . .
C5 C4 H4 119.5 . .
C6 C5 C4 117.6(3) . .
C6 C5 C8 122.8(3) . .
C4 C5 C8 119.6(3) . .
C7 C6 C5 120.8(4) . .
C7 C6 H6 119.6 . .
C5 C6 H6 119.6 . .
C6 C7 C2 121.9(4) . .
C6 C7 H7 119.0 . .
C2 C7 H7 119.0 . .
C9 C8 C13 118.8(3) . .
C9 C8 C5 118.3(3) . .
C13 C8 C5 122.8(3) . .
C10 C9 C8 120.9(4) . .
C10 C9 H9 119.5 . .
C8 C9 H9 119.5 . .
C9 C10 C11 121.1(3) . .
C9 C10 H10 119.5 . .
C11 C10 H10 119.5 . .
C10 C11 C12 118.3(3) . .
C10 C11 C15 121.8(3) . .
C12 C11 C15 119.8(3) . .
C13 C12 C11 121.6(3) . .
C13 C12 H12 119.2 . .
C11 C12 H12 119.2 . .
C12 C13 C8 119.1(3) . .
C12 C13 C14 117.9(3) . .
C8 C13 C14 122.9(3) . .
O3 C14 O4 123.7(3) . .
O3 C14 C13 119.2(4) . .
O4 C14 C13 117.1(3) . .
O5 C15 O6 122.7(4) . .
O5 C15 C11 124.5(4) . .
O6 C15 C11 112.8(3) . .
N1 C16 C17 122.8(4) . .
N1 C16 H16 118.6 . .
C17 C16 H16 118.6 . .
C18 C17 C16 119.0(5) . .
C18 C17 H17 120.5 . .
C16 C17 H17 120.5 . .
C17 C18 C19 120.4(5) . .
C17 C18 H18 119.8 . .
C19 C18 H18 119.8 . .
C18 C19 C20 117.1(5) . .
C18 C19 C21 124.3(5) . .
C20 C19 C21 118.6(5) . .
N1 C20 C19 122.0(4) . .
N1 C20 C24 118.3(3) . .
C19 C20 C24 119.7(4) . .
C22 C21 C19 121.7(5) . .
C22 C21 H21 119.1 . .
C19 C21 H21 119.1 . .
C21 C22 C23 120.6(5) . .
C21 C22 H22 119.7 . .
C23 C22 H22 119.7 . .
C24 C23 C25 116.8(4) . .
C24 C23 C22 120.0(5) . .
C25 C23 C22 123.0(5) . .
N2 C24 C23 122.1(4) . .
N2 C24 C20 118.7(3) . .
C23 C24 C20 119.2(4) . .
C26 C25 C23 120.8(5) . .
C26 C25 H25 119.6 . .
C23 C25 H25 119.6 . .
C25 C26 C27 118.6(5) . .
C25 C26 H26 120.7 . .
C27 C26 H26 120.7 . .
N2 C27 C26 122.4(5) . .
N2 C27 H27 118.8 . .
C26 C27 H27 118.8 . .

loop_
_geom_bond_atom_site_label_1
_geom_bond_atom_site_label_2
_geom_bond_distance
_geom_bond_site_symmetry_2
Cd1 O1 2.199(3) .
Cd1 O4 2.289(3) 1_655
Cd1 N2 2.320(3) .
Cd1 N1 2.344(3) .
Cd1 O7 2.388(3) .
Cd1 O4 2.422(3) 3_576
O1 C1 1.273(5) .
O2 C1 1.236(5) .
O3 C14 1.237(5) .
O4 C14 1.287(5) .
O4 Cd1 2.289(3) 1_455
O4 Cd1 2.422(3) 3_576
O5 C15 1.219(5) .
O6 C15 1.317(5) .
O6 H13 0.8200 .
O7 H1W 0.8409 .
O7 H2W 0.8291 .
O8 H3W 0.8507 .
O8 H4W 0.8552 .
N1 C16 1.320(5) .
N1 C20 1.357(5) .
N2 C27 1.320(6) .
N2 C24 1.358(5) .
C1 C2 1.502(5) .
C2 C3 1.386(6) .
C2 C7 1.390(6) .
C3 C4 1.384(6) .
C3 H3 0.9300 .
C4 C5 1.400(5) .
C4 H4 0.9300 .
C5 C6 1.395(5) .
C5 C8 1.496(5) .
C6 C7 1.362(6) .
C6 H6 0.9300 .
C7 H7 0.9300 .
C8 C9 1.399(5) .
C8 C13 1.411(5) .
C9 C10 1.374(6) .
C9 H9 0.9300 .
C10 C11 1.385(6) .
C10 H10 0.9300 .
C11 C12 1.404(5) .
C11 C15 1.481(5) .
C12 C13 1.385(5) .
C12 H12 0.9300 .
C13 C14 1.495(5) .
C16 C17 1.399(7) .
C16 H16 0.9300 .
C17 C18 1.350(8) .
C17 H17 0.9300 .
C18 C19 1.405(8) .
C18 H18 0.9300 .
C19 C20 1.409(6) .
C19 C21 1.428(8) .
C20 C24 1.448(6) .
C21 C22 1.350(9) .
C21 H21 0.9300 .
C22 C23 1.425(7) .
C22 H22 0.9300 .
C23 C24 1.396(6) .
C23 C25 1.407(8) .
C25 C26 1.352(8) .
C25 H25 0.9300 .
C26 C27 1.401(7) .
C26 H26 0.9300 .
C27 H27 0.9300 .

loop_
_geom_hbond_atom_site_label_D
_geom_hbond_atom_site_label_H
_geom_hbond_atom_site_label_A
_geom_hbond_distance_DH
_geom_hbond_distance_HA
_geom_hbond_distance_DA
_geom_hbond_angle_DHA
_geom_hbond_site_symmetry_A
O8 H3W O2 0.85 2.30 2.722(7) 111.2 3_666
O7 H2W O2 0.83 2.25 2.882(4) 133.3 .
O7 H1W O5 0.84 2.02 2.844(4) 165.0 4_776
O6 H13 O3 0.82 1.83 2.630(4) 164.0 4_575

loop_
_geom_torsion_atom_site_label_1
_geom_torsion_atom_site_label_2
_geom_torsion_atom_site_label_3
_geom_torsion_atom_site_label_4
_geom_torsion
_geom_torsion_site_symmetry_1
O4 Cd1 O1 C1 52.5(3) 1_655
N2 Cd1 O1 C1 -140.1(4) .
N1 Cd1 O1 C1 -131.7(3) .
O7 Cd1 O1 C1 -48.1(3) .
O4 Cd1 O1 C1 126.6(3) 3_576
O1 Cd1 N1 C16 -0.1(4) .
O4 Cd1 N1 C16 156.4(5) 1_655
N2 Cd1 N1 C16 177.3(4) .
O7 Cd1 N1 C16 -91.4(4) .
O4 Cd1 N1 C16 88.3(4) 3_576
O1 Cd1 N1 C20 173.5(3) .
O4 Cd1 N1 C20 -29.9(7) 1_655
N2 Cd1 N1 C20 -9.0(3) .
O7 Cd1 N1 C20 82.3(3) .
O4 Cd1 N1 C20 -98.0(3) 3_576
O1 Cd1 N2 C27 -167.7(4) .
O4 Cd1 N2 C27 -0.3(4) 1_655
N1 Cd1 N2 C27 -176.5(4) .
O7 Cd1 N2 C27 100.0(4) .
O4 Cd1 N2 C27 -75.1(4) 3_576
O1 Cd1 N2 C24 19.0(6) .
O4 Cd1 N2 C24 -173.6(3) 1_655
N1 Cd1 N2 C24 10.2(3) .
O7 Cd1 N2 C24 -73.3(3) .
O4 Cd1 N2 C24 111.6(3) 3_576
Cd1 O1 C1 O2 7.4(6) .
Cd1 O1 C1 C2 -171.2(2) .
O2 C1 C2 C3 -13.0(6) .
O1 C1 C2 C3 165.6(4) .
O2 C1 C2 C7 168.5(4) .
O1 C1 C2 C7 -12.8(6) .
C7 C2 C3 C4 0.4(6) .
C1 C2 C3 C4 -178.0(4) .
C2 C3 C4 C5 -1.6(6) .
C3 C4 C5 C6 2.2(6) .
C3 C4 C5 C8 -178.7(4) .
C4 C5 C6 C7 -1.7(6) .
C8 C5 C6 C7 179.2(4) .
C5 C6 C7 C2 0.6(6) .
C3 C2 C7 C6 0.1(6) .
C1 C2 C7 C6 178.6(4) .
C6 C5 C8 C9 140.5(4) .
C4 C5 C8 C9 -38.6(5) .
C6 C5 C8 C13 -37.2(6) .
C4 C5 C8 C13 143.7(4) .
C13 C8 C9 C10 -3.0(6) .
C5 C8 C9 C10 179.2(4) .
C8 C9 C10 C11 -0.6(7) .
C9 C10 C11 C12 3.4(6) .
C9 C10 C11 C15 178.5(4) .
C10 C11 C12 C13 -2.6(6) .
C15 C11 C12 C13 -177.8(4) .
C11 C12 C13 C8 -0.9(6) .
C11 C12 C13 C14 -178.1(4) .
C9 C8 C13 C12 3.7(6) .
C5 C8 C13 C12 -178.6(4) .
C9 C8 C13 C14 -179.3(4) .
C5 C8 C13 C14 -1.6(6) .
Cd1 O4 C14 O3 -29.5(5) 1_455
Cd1 O4 C14 O3 154.3(3) 3_576
Cd1 O4 C14 C13 149.0(3) 1_455
Cd1 O4 C14 C13 -27.2(5) 3_576
C12 C13 C14 O3 111.1(4) .
C8 C13 C14 O3 -65.9(5) .
C12 C13 C14 O4 -67.4(5) .
C8 C13 C14 O4 115.6(4) .
C10 C11 C15 O5 175.6(4) .
C12 C11 C15 O5 -9.4(6) .
C10 C11 C15 O6 -5.7(6) .
C12 C11 C15 O6 169.3(4) .
C20 N1 C16 C17 0.1(7) .
Cd1 N1 C16 C17 173.5(4) .
N1 C16 C17 C18 0.6(8) .
C16 C17 C18 C19 -0.8(8) .
C17 C18 C19 C20 0.4(7) .
C17 C18 C19 C21 -179.0(5) .
C16 N1 C20 C19 -0.5(6) .
Cd1 N1 C20 C19 -174.7(3) .
C16 N1 C20 C24 -178.7(4) .
Cd1 N1 C20 C24 7.2(4) .
C18 C19 C20 N1 0.3(6) .
C21 C19 C20 N1 179.7(4) .
C18 C19 C20 C24 178.4(4) .
C21 C19 C20 C24 -2.1(6) .
C18 C19 C21 C22 179.9(5) .
C20 C19 C21 C22 0.5(8) .
C19 C21 C22 C23 1.2(8) .
C21 C22 C23 C24 -1.2(8) .
C21 C22 C23 C25 174.5(5) .
C27 N2 C24 C23 -2.3(6) .
Cd1 N2 C24 C23 171.4(3) .
C27 N2 C24 C20 175.7(4) .
Cd1 N2 C24 C20 -10.5(5) .
C25 C23 C24 N2 1.6(6) .
C22 C23 C24 N2 177.6(4) .
C25 C23 C24 C20 -176.4(4) .
C22 C23 C24 C20 -0.5(6) .
N1 C20 C24 N2 2.2(6) .
C19 C20 C24 N2 -176.0(4) .
N1 C20 C24 C23 -179.7(4) .
C19 C20 C24 C23 2.1(6) .
C24 C23 C25 C26 0.6(7) .
C22 C23 C25 C26 -175.2(5) .
C23 C25 C26 C27 -2.1(8) .
C24 N2 C27 C26 0.8(7) .
Cd1 N2 C27 C26 -172.3(4) .
C25 C26 C27 N2 1.4(8) .
